data_7151638
loop_
_publ_author_name
'Galindo, Miguel A.'
'Hannant, Jennifer'
'Harrington, Ross W.'
'Clegg, William'
'Horrocks, Benjamin R.'
'Pike, Andrew R.'
'Houlton, Andrew'

_publ_section_title
;
 Pyrrolyl-, 2-(2-thienyl)pyrrolyl- and
 2,5-bis(2-thienyl)pyrrolyl-nucleosides: synthesis, molecular and
 electronic structure, and redox behaviour of C5-thymidine derivatives.
;
_journal_issue 5
_journal_name_full 'Organic &amp; biomolecular chemistry'
_journal_page_first 1555
_journal_page_last 1564
_journal_paper_doi 10.1039/C0OB00466A
_journal_volume 9
_journal_year 2011
_chemical_formula_moiety 'C15 H11 N S2'
_chemical_formula_sum 'C15 H11 N S2'
_chemical_formula_weight 269.37
_chemical_name_systematic
;
?
;
_space_group_IT_number 33
_symmetry_cell_setting orthorhombic
_symmetry_space_group_name_Hall 'P 2c -2n'
_symmetry_space_group_name_H-M 'P n a 21'
_atom_sites_solution_hydrogens geom
_atom_sites_solution_primary direct
_atom_sites_solution_secondary difmap
_audit_creation_method SHELXL-97
_cell_angle_alpha 90.00
_cell_angle_beta 90.00
_cell_angle_gamma 90.00
_cell_formula_units_Z 8
_cell_length_a 16.7710(16)
_cell_length_b 7.1231(10)
_cell_length_c 21.515(3)
_cell_measurement_reflns_used 152
_cell_measurement_temperature 150(2)
_cell_measurement_theta_max 27.50
_cell_measurement_theta_min 2.50
_cell_volume 2570.2(6)
_computing_cell_refinement EvalCCD
_computing_data_collection 'Nonius COLLECT'
_computing_data_reduction EvalCCD
_computing_molecular_graphics 'Bruker SHELXTL'
_computing_publication_material 'Bruker SHELXTL and local programs'
_computing_structure_refinement 'Bruker SHELXTL'
_computing_structure_solution 'Bruker SHELXTL'
_diffrn_ambient_temperature 150(2)
_diffrn_measured_fraction_theta_full 0.995
_diffrn_measured_fraction_theta_max 0.992
_diffrn_measurement_device_type 'Nonius KappaCCD diffractometer'
_diffrn_measurement_method '\f and \w scans'
_diffrn_radiation_monochromator graphite
_diffrn_radiation_source 'fine-focus sealed tube'
_diffrn_radiation_type MoK\a
_diffrn_radiation_wavelength 0.71073
_diffrn_reflns_av_R_equivalents 0.0594
_diffrn_reflns_av_sigmaI/netI 0.0544
_diffrn_reflns_limit_h_max 21
_diffrn_reflns_limit_h_min -21
_diffrn_reflns_limit_k_max 9
_diffrn_reflns_limit_k_min -9
_diffrn_reflns_limit_l_max 27
_diffrn_reflns_limit_l_min -27
_diffrn_reflns_number 26623
_diffrn_reflns_theta_full 26.00
_diffrn_reflns_theta_max 27.51
_diffrn_reflns_theta_min 4.21
_diffrn_standards_number 0
_exptl_absorpt_coefficient_mu 0.393
_exptl_absorpt_correction_T_max 0.925
_exptl_absorpt_correction_T_min 0.860
_exptl_absorpt_correction_type multi-scan
_exptl_absorpt_process_details SADABS
_exptl_crystal_colour colourless
_exptl_crystal_density_diffrn 1.392
_exptl_crystal_density_method 'not measured'
_exptl_crystal_description slab
_exptl_crystal_F_000 1120
_exptl_crystal_size_max 0.40
_exptl_crystal_size_mid 0.40
_exptl_crystal_size_min 0.20
_refine_diff_density_max 1.047
_refine_diff_density_min -0.375
_refine_diff_density_rms 0.098
_refine_ls_abs_structure_details 'Flack H D (1983), Acta Cryst. A39, 876-881'
_refine_ls_abs_structure_Flack 0.10(10)
_refine_ls_extinction_coef 0.0030(9)
_refine_ls_extinction_expression Fc^*^=kFc[1+0.001xFc^2^\l^3^/sin(2\q)]^-1/4^
_refine_ls_extinction_method SHELXL
_refine_ls_goodness_of_fit_ref 1.086
_refine_ls_hydrogen_treatment constr
_refine_ls_matrix_type full
_refine_ls_number_parameters 327
_refine_ls_number_reflns 5755
_refine_ls_number_restraints 1
_refine_ls_restrained_S_all 1.086
_refine_ls_R_factor_all 0.0826
_refine_ls_R_factor_gt 0.0554
_refine_ls_shift/su_max 0.001
_refine_ls_shift/su_mean 0.000
_refine_ls_structure_factor_coef Fsqd
_refine_ls_weighting_details 'calc w=1/[\s^2^(Fo^2^)+(0.0764P)^2^+2.3868P] where P=(Fo^2^+2Fc^2^)/3'
_refine_ls_weighting_scheme calc
_refine_ls_wR_factor_gt 0.1307
_refine_ls_wR_factor_ref 0.1480
_reflns_number_gt 4538
_reflns_number_total 5755
_reflns_threshold_expression I>2\s(I)
_cod_data_source_file C0OB00466A.TXT
_cod_data_source_block ah128_compound_5
_cod_database_code 7151638

loop_
_symmetry_equiv_pos_as_xyz
'x, y, z'
'-x, -y, z+1/2'
'x+1/2, -y+1/2, z'
'-x+1/2, y+1/2, z+1/2'

loop_
_atom_site_label
_atom_site_type_symbol
_atom_site_fract_x
_atom_site_fract_y
_atom_site_fract_z
_atom_site_U_iso_or_equiv
_atom_site_adp_type
_atom_site_occupancy
_atom_site_symmetry_multiplicity
_atom_site_calc_flag
_atom_site_refinement_flags
_atom_site_disorder_assembly
_atom_site_disorder_group
S1 S 0.68676(6) 0.39961(15) 0.78301(5) 0.0283(3) Uani 1 1 d . . .
S2 S 1.04085(7) -0.22489(18) 0.85582(5) 0.0339(3) Uani 1 1 d . . .
S3 S 1.27392(7) -0.23771(16) 0.91176(6) 0.0312(3) Uani 1 1 d . . .
S4 S 0.92670(6) 0.39934(15) 0.98377(5) 0.0287(3) Uani 1 1 d . . .
N1 N 0.84904(17) -0.0106(5) 0.76745(14) 0.0190(7) Uani 1 1 d . . .
N2 N 1.08715(18) -0.0124(4) 1.00272(13) 0.0178(7) Uani 1 1 d . . .
C1 C 0.6285(2) 0.4321(6) 0.7180(2) 0.0275(9) Uani 1 1 d . . .
H1 H 0.5844 0.5156 0.7159 0.033 Uiso 1 1 calc R . .
C2 C 0.6540(3) 0.3218(6) 0.6697(2) 0.0300(10) Uani 1 1 d . . .
H2 H 0.6287 0.3188 0.6302 0.036 Uiso 1 1 calc R . .
C3 C 0.7222(2) 0.2125(7) 0.6848(2) 0.0252(9) Uani 1 1 d . . .
H3 H 0.7475 0.1295 0.6564 0.030 Uiso 1 1 calc R . .
C4 C 0.7475(2) 0.2397(5) 0.74513(19) 0.0200(8) Uani 1 1 d . . .
C5 C 0.8197(2) 0.1696(5) 0.77605(18) 0.0214(8) Uani 1 1 d . . .
C6 C 0.8742(2) 0.2659(6) 0.8128(2) 0.0229(9) Uani 1 1 d . . .
H6 H 0.8687 0.3913 0.8272 0.028 Uiso 1 1 calc R . .
C7 C 0.9385(2) 0.1458(6) 0.82484(18) 0.0242(9) Uani 1 1 d . . .
H7 H 0.9850 0.1768 0.8479 0.029 Uiso 1 1 calc R . .
C8 C 0.9226(2) -0.0261(6) 0.79726(17) 0.0202(8) Uani 1 1 d . . .
C9 C 0.9727(2) -0.1920(6) 0.79527(18) 0.0222(9) Uani 1 1 d . . .
C10 C 0.9838(2) -0.3273(5) 0.7499(2) 0.0236(8) Uani 1 1 d . . .
H10 H 0.9527 -0.3350 0.7130 0.028 Uiso 1 1 calc R . .
C11 C 1.0474(2) -0.4548(6) 0.7646(2) 0.0292(10) Uani 1 1 d . . .
H11 H 1.0625 -0.5566 0.7386 0.035 Uiso 1 1 calc R . .
C12 C 1.0841(3) -0.4146(7) 0.8198(2) 0.0334(11) Uani 1 1 d . . .
H12 H 1.1279 -0.4830 0.8362 0.040 Uiso 1 1 calc R . .
C13 C 0.8028(2) -0.1687(6) 0.74269(18) 0.0208(8) Uani 1 1 d . . .
H13A H 0.7455 -0.1428 0.7494 0.025 Uiso 1 1 calc R . .
H13B H 0.8165 -0.2827 0.7668 0.025 Uiso 1 1 calc R . .
C14 C 0.8154(2) -0.2087(6) 0.67598(19) 0.0225(8) Uani 1 1 d . . .
C15 C 0.8247(3) -0.2406(7) 0.6226(2) 0.0318(11) Uani 1 1 d . . .
H15 H 0.8322 -0.2663 0.5796 0.038 Uiso 1 1 calc R . .
C16 C 1.3165(2) -0.4283(7) 0.9474(2) 0.0308(10) Uani 1 1 d . . .
H16 H 1.3580 -0.5013 0.9297 0.037 Uiso 1 1 calc R . .
C17 C 1.2840(2) -0.4624(6) 1.0038(2) 0.0297(10) Uani 1 1 d . . .
H17 H 1.3000 -0.5631 1.0299 0.036 Uiso 1 1 calc R . .
C18 C 1.2233(2) -0.3311(6) 1.01984(19) 0.0215(8) Uani 1 1 d . . .
H18 H 1.1947 -0.3346 1.0580 0.026 Uiso 1 1 calc R . .
C19 C 1.2102(2) -0.1984(6) 0.97425(18) 0.0199(8) Uani 1 1 d . . .
C20 C 1.1614(2) -0.0270(6) 0.97403(16) 0.0186(7) Uani 1 1 d . . .
C21 C 1.1788(2) 0.1425(6) 0.94699(18) 0.0226(8) Uani 1 1 d . . .
H21 H 1.2254 0.1723 0.9239 0.027 Uiso 1 1 calc R . .
C22 C 1.1148(2) 0.2638(6) 0.95982(19) 0.0221(9) Uani 1 1 d . . .
H22 H 1.1110 0.3910 0.9468 0.027 Uiso 1 1 calc R . .
C23 C 1.0588(2) 0.1693(5) 0.99409(17) 0.0199(8) Uani 1 1 d . . .
C24 C 0.9867(2) 0.2398(5) 1.0233(2) 0.0214(9) Uani 1 1 d . . .
C25 C 0.9594(2) 0.2174(7) 1.0839(2) 0.0245(9) Uani 1 1 d . . .
H25 H 0.9840 0.1365 1.1134 0.029 Uiso 1 1 calc R . .
C26 C 0.8910(2) 0.3285(7) 1.0972(2) 0.0288(9) Uani 1 1 d . . .
H26 H 0.8645 0.3284 1.1363 0.035 Uiso 1 1 calc R . .
C27 C 0.8672(2) 0.4361(6) 1.0473(2) 0.0297(10) Uani 1 1 d . . .
H27 H 0.8232 0.5201 1.0481 0.036 Uiso 1 1 calc R . .
C28 C 1.0401(2) -0.1699(6) 1.02728(18) 0.0213(8) Uani 1 1 d . . .
H28A H 1.0535 -0.2843 1.0033 0.026 Uiso 1 1 calc R . .
H28B H 0.9828 -0.1430 1.0204 0.026 Uiso 1 1 calc R . .
C29 C 1.0526(2) -0.2088(6) 1.0941(2) 0.0243(9) Uani 1 1 d . . .
C30 C 1.0622(3) -0.2409(6) 1.1479(3) 0.0312(11) Uani 1 1 d . . .
H30 H 1.0699 -0.2665 1.1909 0.037 Uiso 1 1 calc R . .

loop_
_atom_site_aniso_label
_atom_site_aniso_U_11
_atom_site_aniso_U_22
_atom_site_aniso_U_33
_atom_site_aniso_U_23
_atom_site_aniso_U_13
_atom_site_aniso_U_12
S1 0.0308(5) 0.0267(6) 0.0275(5) -0.0045(5) 0.0036(4) 0.0041(4)
S2 0.0343(6) 0.0446(7) 0.0227(6) 0.0014(5) -0.0054(5) 0.0086(5)
S3 0.0356(6) 0.0358(6) 0.0222(6) -0.0001(5) 0.0090(5) 0.0076(5)
S4 0.0292(5) 0.0247(6) 0.0322(6) 0.0009(5) -0.0064(4) 0.0066(4)
N1 0.0173(15) 0.0203(17) 0.0194(17) 0.0012(12) 0.0003(12) -0.0040(13)
N2 0.0191(15) 0.0187(17) 0.0155(15) 0.0006(12) -0.0005(11) -0.0004(13)
C1 0.023(2) 0.028(2) 0.031(2) 0.0060(19) 0.0037(17) 0.0058(17)
C2 0.029(2) 0.034(3) 0.027(2) 0.0020(19) -0.0030(18) 0.0037(19)
C3 0.023(2) 0.027(2) 0.026(2) -0.0015(19) 0.0016(16) 0.0037(17)
C4 0.0233(19) 0.019(2) 0.017(2) 0.0003(15) 0.0032(15) -0.0004(16)
C5 0.0213(18) 0.023(2) 0.0193(19) -0.0025(16) 0.0033(15) -0.0010(15)
C6 0.029(2) 0.019(2) 0.021(2) -0.0044(15) -0.0006(16) -0.0007(17)
C7 0.025(2) 0.027(2) 0.021(2) -0.0034(16) -0.0016(16) -0.0053(17)
C8 0.0193(18) 0.021(2) 0.0199(19) 0.0021(15) -0.0001(14) -0.0040(15)
C9 0.0193(19) 0.026(2) 0.022(2) 0.0065(18) 0.0021(15) -0.0050(15)
C10 0.0212(19) 0.020(2) 0.030(2) -0.0011(17) 0.0003(17) -0.0022(16)
C11 0.027(2) 0.020(2) 0.041(3) 0.0007(18) 0.0035(18) 0.0002(17)
C12 0.030(2) 0.032(3) 0.038(3) 0.012(2) 0.0025(19) 0.0069(19)
C13 0.0201(18) 0.023(2) 0.0197(19) 0.0003(16) -0.0009(15) -0.0069(16)
C14 0.0166(18) 0.024(2) 0.027(2) -0.0066(18) -0.0026(16) -0.0008(16)
C15 0.030(2) 0.041(3) 0.024(3) -0.0075(19) -0.0026(18) -0.001(2)
C16 0.023(2) 0.032(2) 0.037(3) -0.003(2) 0.0021(18) 0.0078(18)
C17 0.027(2) 0.024(2) 0.038(3) 0.0027(19) -0.0035(18) 0.0025(18)
C18 0.0189(18) 0.025(2) 0.0211(19) 0.0004(16) 0.0022(15) -0.0017(16)
C19 0.0197(18) 0.023(2) 0.017(2) -0.0035(17) 0.0016(15) -0.0014(15)
C20 0.0182(17) 0.0240(19) 0.0136(17) -0.0028(15) 0.0014(14) -0.0007(15)
C21 0.022(2) 0.028(2) 0.0169(18) 0.0009(16) 0.0031(15) -0.0052(17)
C22 0.032(2) 0.019(2) 0.015(2) 0.0036(14) -0.0026(15) 0.0005(17)
C23 0.0226(19) 0.0173(19) 0.0199(19) -0.0014(15) -0.0048(15) 0.0025(15)
C24 0.0223(19) 0.017(2) 0.025(2) -0.0014(15) -0.0020(16) 0.0004(16)
C25 0.024(2) 0.030(2) 0.019(2) -0.0010(19) -0.0018(15) 0.0059(17)
C26 0.024(2) 0.033(3) 0.029(2) -0.005(2) 0.0020(17) 0.0040(18)
C27 0.022(2) 0.025(2) 0.042(3) -0.014(2) -0.0039(18) 0.0090(17)
C28 0.0165(18) 0.021(2) 0.027(2) 0.0025(16) 0.0020(15) -0.0004(15)
C29 0.0211(19) 0.021(2) 0.031(2) 0.0017(18) 0.0043(17) -0.0037(17)
C30 0.033(2) 0.032(3) 0.028(3) 0.0070(18) 0.0003(19) -0.014(2)

loop_
_atom_type_symbol
_atom_type_description
_atom_type_scat_dispersion_real
_atom_type_scat_dispersion_imag
_atom_type_scat_source
C C 0.0033 0.0016 'International Tables Vol C Tables 4.2.6.8 and 6.1.1.4'
H H 0.0000 0.0000 'International Tables Vol C Tables 4.2.6.8 and 6.1.1.4'
N N 0.0061 0.0033 'International Tables Vol C Tables 4.2.6.8 and 6.1.1.4'
S S 0.1246 0.1234 'International Tables Vol C Tables 4.2.6.8 and 6.1.1.4'

loop_
_geom_angle_atom_site_label_1
_geom_angle_atom_site_label_2
_geom_angle_atom_site_label_3
_geom_angle
_geom_angle_site_symmetry_1
_geom_angle_site_symmetry_3
_geom_angle_publ_flag
C1 S1 C4 92.3(2) . . ?
C9 S2 C12 92.6(2) . . ?
C16 S3 C19 92.1(2) . . ?
C24 S4 C27 92.7(2) . . ?
C5 N1 C8 109.0(3) . . ?
C5 N1 C13 124.8(3) . . ?
C8 N1 C13 125.0(3) . . ?
C20 N2 C23 108.4(3) . . ?
C20 N2 C28 125.6(3) . . ?
C23 N2 C28 125.1(3) . . ?
S1 C1 H1 124.4 . . ?
S1 C1 C2 111.2(3) . . ?
H1 C1 C2 124.4 . . ?
C1 C2 H2 123.5 . . ?
C1 C2 C3 113.0(4) . . ?
H2 C2 C3 123.5 . . ?
C2 C3 H3 123.6 . . ?
C2 C3 C4 112.7(4) . . ?
H3 C3 C4 123.6 . . ?
S1 C4 C3 110.7(3) . . ?
S1 C4 C5 119.7(3) . . ?
C3 C4 C5 129.2(4) . . ?
N1 C5 C4 123.1(3) . . ?
N1 C5 C6 107.5(3) . . ?
C4 C5 C6 129.2(4) . . ?
C5 C6 H6 126.0 . . ?
C5 C6 C7 108.1(4) . . ?
H6 C6 C7 126.0 . . ?
C6 C7 H7 125.9 . . ?
C6 C7 C8 108.2(4) . . ?
H7 C7 C8 125.9 . . ?
N1 C8 C7 107.3(3) . . ?
N1 C8 C9 124.3(3) . . ?
C7 C8 C9 128.3(3) . . ?
S2 C9 C8 117.8(3) . . ?
S2 C9 C10 110.2(3) . . ?
C8 C9 C10 131.7(4) . . ?
C9 C10 H10 123.7 . . ?
C9 C10 C11 112.6(4) . . ?
H10 C10 C11 123.7 . . ?
C10 C11 H11 123.4 . . ?
C10 C11 C12 113.2(4) . . ?
H11 C11 C12 123.4 . . ?
S2 C12 C11 111.5(3) . . ?
S2 C12 H12 124.3 . . ?
C11 C12 H12 124.3 . . ?
N1 C13 H13A 108.5 . . ?
N1 C13 H13B 108.5 . . ?
N1 C13 C14 115.2(3) . . ?
H13A C13 H13B 107.5 . . ?
H13A C13 C14 108.5 . . ?
H13B C13 C14 108.5 . . ?
C13 C14 C15 179.4(4) . . ?
C14 C15 H15 180.0 . . ?
S3 C16 H16 123.9 . . ?
S3 C16 C17 112.1(3) . . ?
H16 C16 C17 123.9 . . ?
C16 C17 H17 123.6 . . ?
C16 C17 C18 112.8(4) . . ?
H17 C17 C18 123.6 . . ?
C17 C18 H18 123.5 . . ?
C17 C18 C19 113.0(4) . . ?
H18 C18 C19 123.5 . . ?
S3 C19 C18 110.0(3) . . ?
S3 C19 C20 118.2(3) . . ?
C18 C19 C20 131.3(4) . . ?
N2 C20 C19 123.9(3) . . ?
N2 C20 C21 108.2(3) . . ?
C19 C20 C21 127.9(3) . . ?
C20 C21 H21 126.4 . . ?
C20 C21 C22 107.2(3) . . ?
H21 C21 C22 126.4 . . ?
C21 C22 H22 125.5 . . ?
C21 C22 C23 109.1(4) . . ?
H22 C22 C23 125.5 . . ?
N2 C23 C22 107.1(3) . . ?
N2 C23 C24 123.3(3) . . ?
C22 C23 C24 129.3(4) . . ?
S4 C24 C23 119.8(3) . . ?
S4 C24 C25 110.1(3) . . ?
C23 C24 C25 129.7(4) . . ?
C24 C25 H25 123.5 . . ?
C24 C25 C26 112.9(4) . . ?
H25 C25 C26 123.5 . . ?
C25 C26 H26 123.6 . . ?
C25 C26 C27 112.7(4) . . ?
H26 C26 C27 123.6 . . ?
S4 C27 C26 111.6(3) . . ?
S4 C27 H27 124.2 . . ?
C26 C27 H27 124.2 . . ?
N2 C28 H28A 108.6 . . ?
N2 C28 H28B 108.6 . . ?
N2 C28 C29 114.6(3) . . ?
H28A C28 H28B 107.6 . . ?
H28A C28 C29 108.6 . . ?
H28B C28 C29 108.6 . . ?
C28 C29 C30 179.5(5) . . ?
C29 C30 H30 180.0 . . ?

loop_
_geom_bond_atom_site_label_1
_geom_bond_atom_site_label_2
_geom_bond_distance
_geom_bond_site_symmetry_2
_geom_bond_publ_flag
S1 C1 1.722(4) . ?
S1 C4 1.732(4) . ?
S2 C9 1.749(4) . ?
S2 C12 1.718(5) . ?
S3 C16 1.715(5) . ?
S3 C19 1.740(4) . ?
S4 C24 1.740(4) . ?
S4 C27 1.713(5) . ?
N1 C5 1.387(5) . ?
N1 C8 1.394(5) . ?
N1 C13 1.467(5) . ?
N2 C20 1.394(5) . ?
N2 C23 1.391(5) . ?
N2 C28 1.470(5) . ?
C1 H1 0.950 . ?
C1 C2 1.371(6) . ?
C2 H2 0.950 . ?
C2 C3 1.421(6) . ?
C3 H3 0.950 . ?
C3 C4 1.379(6) . ?
C4 C5 1.469(6) . ?
C5 C6 1.389(6) . ?
C6 H6 0.950 . ?
C6 C7 1.401(6) . ?
C7 H7 0.950 . ?
C7 C8 1.387(6) . ?
C8 C9 1.451(6) . ?
C9 C10 1.385(6) . ?
C10 H10 0.950 . ?
C10 C11 1.437(6) . ?
C11 H11 0.950 . ?
C11 C12 1.369(7) . ?
C12 H12 0.950 . ?
C13 H13A 0.990 . ?
C13 H13B 0.990 . ?
C13 C14 1.479(6) . ?
C14 C15 1.182(6) . ?
C15 H15 0.950 . ?
C16 H16 0.950 . ?
C16 C17 1.350(6) . ?
C17 H17 0.950 . ?
C17 C18 1.426(6) . ?
C18 H18 0.950 . ?
C18 C19 1.380(6) . ?
C19 C20 1.470(6) . ?
C20 C21 1.371(6) . ?
C21 H21 0.950 . ?
C21 C22 1.406(6) . ?
C22 H22 0.950 . ?
C22 C23 1.371(6) . ?
C23 C24 1.452(6) . ?
C24 C25 1.392(6) . ?
C25 H25 0.950 . ?
C25 C26 1.423(6) . ?
C26 H26 0.950 . ?
C26 C27 1.378(7) . ?
C27 H27 0.950 . ?
C28 H28A 0.990 . ?
C28 H28B 0.990 . ?
C28 C29 1.478(6) . ?
C29 C30 1.193(7) . ?
C30 H30 0.950 . ?

loop_
_geom_torsion_atom_site_label_1
_geom_torsion_atom_site_label_2
_geom_torsion_atom_site_label_3
_geom_torsion_atom_site_label_4
_geom_torsion
_geom_torsion_site_symmetry_1
_geom_torsion_site_symmetry_2
_geom_torsion_site_symmetry_3
_geom_torsion_site_symmetry_4
_geom_torsion_publ_flag
C4 S1 C1 C2 1.1(4) . . . . ?
S1 C1 C2 C3 -1.1(5) . . . . ?
C1 C2 C3 C4 0.6(6) . . . . ?
C2 C3 C4 S1 0.3(5) . . . . ?
C2 C3 C4 C5 -172.7(4) . . . . ?
C1 S1 C4 C3 -0.8(3) . . . . ?
C1 S1 C4 C5 173.0(3) . . . . ?
C8 N1 C5 C4 173.2(4) . . . . ?
C8 N1 C5 C6 -1.5(4) . . . . ?
C13 N1 C5 C4 -18.7(5) . . . . ?
C13 N1 C5 C6 166.6(3) . . . . ?
S1 C4 C5 N1 146.9(3) . . . . ?
S1 C4 C5 C6 -39.6(6) . . . . ?
C3 C4 C5 N1 -40.7(6) . . . . ?
C3 C4 C5 C6 132.8(5) . . . . ?
N1 C5 C6 C7 2.1(4) . . . . ?
C4 C5 C6 C7 -172.2(4) . . . . ?
C5 C6 C7 C8 -1.9(5) . . . . ?
C6 C7 C8 N1 0.9(4) . . . . ?
C6 C7 C8 C9 177.7(4) . . . . ?
C5 N1 C8 C7 0.4(4) . . . . ?
C5 N1 C8 C9 -176.5(3) . . . . ?
C13 N1 C8 C7 -167.8(3) . . . . ?
C13 N1 C8 C9 15.3(6) . . . . ?
N1 C8 C9 S2 -156.2(3) . . . . ?
N1 C8 C9 C10 31.5(6) . . . . ?
C7 C8 C9 S2 27.6(5) . . . . ?
C7 C8 C9 C10 -144.7(4) . . . . ?
C12 S2 C9 C8 -173.0(3) . . . . ?
C12 S2 C9 C10 0.9(3) . . . . ?
S2 C9 C10 C11 -0.3(4) . . . . ?
C8 C9 C10 C11 172.4(4) . . . . ?
C9 C10 C11 C12 -0.6(5) . . . . ?
C10 C11 C12 S2 1.3(5) . . . . ?
C9 S2 C12 C11 -1.3(4) . . . . ?
C5 N1 C13 C14 99.0(4) . . . . ?
C8 N1 C13 C14 -94.7(4) . . . . ?
C19 S3 C16 C17 0.4(4) . . . . ?
S3 C16 C17 C18 -0.6(5) . . . . ?
C16 C17 C18 C19 0.5(5) . . . . ?
C17 C18 C19 S3 -0.1(4) . . . . ?
C17 C18 C19 C20 -171.6(4) . . . . ?
C16 S3 C19 C18 -0.1(3) . . . . ?
C16 S3 C19 C20 172.6(3) . . . . ?
C23 N2 C20 C19 179.1(3) . . . . ?
C23 N2 C20 C21 -0.9(4) . . . . ?
C28 N2 C20 C19 -11.6(5) . . . . ?
C28 N2 C20 C21 168.4(3) . . . . ?
S3 C19 C20 N2 150.9(3) . . . . ?
S3 C19 C20 C21 -29.2(5) . . . . ?
C18 C19 C20 N2 -38.2(6) . . . . ?
C18 C19 C20 C21 141.7(4) . . . . ?
N2 C20 C21 C22 0.7(4) . . . . ?
C19 C20 C21 C22 -179.3(4) . . . . ?
C20 C21 C22 C23 -0.2(4) . . . . ?
C21 C22 C23 N2 -0.3(4) . . . . ?
C21 C22 C23 C24 173.4(4) . . . . ?
C20 N2 C23 C22 0.7(4) . . . . ?
C20 N2 C23 C24 -173.4(3) . . . . ?
C28 N2 C23 C22 -168.6(3) . . . . ?
C28 N2 C23 C24 17.2(6) . . . . ?
N2 C23 C24 S4 -145.5(3) . . . . ?
N2 C23 C24 C25 43.0(6) . . . . ?
C22 C23 C24 S4 41.7(6) . . . . ?
C22 C23 C24 C25 -129.8(5) . . . . ?
C27 S4 C24 C23 -172.6(3) . . . . ?
C27 S4 C24 C25 0.4(3) . . . . ?
S4 C24 C25 C26 0.1(5) . . . . ?
C23 C24 C25 C26 172.3(4) . . . . ?
C24 C25 C26 C27 -0.8(6) . . . . ?
C25 C26 C27 S4 1.1(5) . . . . ?
C24 S4 C27 C26 -0.9(4) . . . . ?
C20 N2 C28 C29 93.7(4) . . . . ?
C23 N2 C28 C29 -98.8(4) . . . . ?
